data_7244838
loop_
_publ_author_name
'Hatcher, Lauren E.'
'Coulson, Ben A.'

_publ_section_title
;
 Exploring the influence of polymorphism and chromophore co-ligands on
 linkage isomer photoswitching in [Pd(bpy4dca)(NO2)2]
;
_journal_name_full CrystEngComm
_journal_paper_doi 10.1039/D2CE00213B
_journal_year 2022
_chemical_formula_moiety 'C14 H12 N4 O8 Pd'
_chemical_formula_sum 'C14 H12 N4 O8 Pd'
_chemical_formula_weight 470.68
_chemical_name_systematic
;
Dinitro-(dimethyl 2,2'-bipyridine-4,4'-dicarboxylate)palladium(II)
;
_chemical_properties_physical Light-sensitive,Photo-sensitive
_space_group_crystal_system triclinic
_space_group_IT_number 2
_space_group_name_Hall '-P 1'
_space_group_name_H-M_alt 'P -1'
_atom_sites_solution_hydrogens geom
_audit_creation_method SHELXL-2018/3
_audit_update_record
;
2022-02-14 deposited with the CCDC.	2022-03-25 downloaded from the CCDC.
;
_cell_angle_alpha 63.83(3)
_cell_angle_beta 83.71(3)
_cell_angle_gamma 79.31(3)
_cell_formula_units_Z 4
_cell_length_a 8.458(3)
_cell_length_b 13.861(4)
_cell_length_c 15.612(5)
_cell_measurement_reflns_used 608
_cell_measurement_temperature 150(2)
_cell_measurement_theta_max 30.9740
_cell_measurement_theta_min 3.7370
_cell_volume 1613.4(10)
_computing_cell_refinement 'CrysAlisPro 1.171.40.67a (Rigaku OD, 2019)'
_computing_data_collection 'CrysAlisPro 1.171.40.67a (Rigaku OD, 2019)'
_computing_data_reduction 'CrysAlisPro 1.171.40.67a (Rigaku OD, 2019)'
_computing_structure_refinement 'SHELXL-2018/3 (Sheldrick, 2018)'
_computing_structure_solution 'SHELXT 2018/2 (Sheldrick, 2018)'
_diffrn_ambient_temperature 150(2)
_diffrn_detector_area_resol_mean 10.3795
_diffrn_measured_fraction_theta_full 0.982
_diffrn_measured_fraction_theta_max 0.977
_diffrn_measurement_device_type 'Xcalibur, Atlas, Gemini ultra'
_diffrn_measurement_method '\w scans'
_diffrn_radiation_type MoK\a
_diffrn_radiation_wavelength 0.71073
_diffrn_reflns_av_R_equivalents 0.1675
_diffrn_reflns_av_unetI/netI 0.4078
_diffrn_reflns_Laue_measured_fraction_full 0.982
_diffrn_reflns_Laue_measured_fraction_max 0.977
_diffrn_reflns_limit_h_max 10
_diffrn_reflns_limit_h_min -10
_diffrn_reflns_limit_k_max 16
_diffrn_reflns_limit_k_min -16
_diffrn_reflns_limit_l_max 18
_diffrn_reflns_limit_l_min -18
_diffrn_reflns_number 6212
_diffrn_reflns_point_group_measured_fraction_full 0.982
_diffrn_reflns_point_group_measured_fraction_max 0.977
_diffrn_reflns_theta_full 25.242
_diffrn_reflns_theta_max 25.396
_diffrn_reflns_theta_min 3.372
_diffrn_source 'fine-focus sealed X-ray tube'
_diffrn_source_type 'Enhance (Mo) X-ray Source'
_exptl_absorpt_coefficient_mu 1.207
_exptl_absorpt_correction_T_max 1.00000
_exptl_absorpt_correction_T_min 0.53335
_exptl_absorpt_correction_type multi-scan
_exptl_absorpt_process_details
;
CrysAlisPro 1.171.40.67a (Rigaku Oxford Diffraction, 2019)
Empirical absorption correction using spherical harmonics,
 implemented in SCALE3 ABSPACK scaling algorithm.
;
_exptl_crystal_colour yellow
_exptl_crystal_density_diffrn 1.938
_exptl_crystal_description needle
_exptl_crystal_F_000 936
_exptl_crystal_recrystallization_method 'Re-crystallisation from solvent: Acetonitrile/water'
_exptl_crystal_size_max 0.25
_exptl_crystal_size_mid 0.05
_exptl_crystal_size_min 0.02
_refine_diff_density_max 1.616
_refine_diff_density_min -1.212
_refine_diff_density_rms 0.289
_refine_ls_extinction_method none
_refine_ls_goodness_of_fit_ref 0.905
_refine_ls_hydrogen_treatment constr
_refine_ls_matrix_type full
_refine_ls_number_parameters 484
_refine_ls_number_reflns 6212
_refine_ls_number_restraints 516
_refine_ls_restrained_S_all 0.871
_refine_ls_R_factor_all 0.2688
_refine_ls_R_factor_gt 0.1242
_refine_ls_shift/su_max 0.000
_refine_ls_shift/su_mean 0.000
_refine_ls_structure_factor_coef Fsqd
_refine_ls_weighting_details 'w=1/[\s^2^(Fo^2^)+(0.1839P)^2^] where P=(Fo^2^+2Fc^2^)/3'
_refine_ls_weighting_scheme calc
_refine_ls_wR_factor_gt 0.3002
_refine_ls_wR_factor_ref 0.3641
_reflns_Friedel_coverage 0.000
_reflns_number_gt 2011
_reflns_number_total 6212
_reflns_threshold_expression 'I > 2\s(I)'
_cod_data_source_file d2ce00213b2.cif
_cod_data_source_block Poly1_2h-470nm_150K
_cod_database_code 7244838
_shelx_shelxl_version_number 2018/3
_shelx_space_group_comment
;
The symmetry employed for this shelxl refinement is uniquely defined
by the following loop, which should always be used as a source of
symmetry information in preference to the above space-group names.
They are only intended as comments.
;

loop_
_space_group_symop_operation_xyz
'x, y, z'
'-x, -y, -z'

loop_
_atom_site_label
_atom_site_type_symbol
_atom_site_fract_x
_atom_site_fract_y
_atom_site_fract_z
_atom_site_U_iso_or_equiv
_atom_site_adp_type
_atom_site_occupancy
_atom_site_site_symmetry_order
_atom_site_calc_flag
_atom_site_refinement_flags_posn
_atom_site_refinement_flags_adp
_atom_site_refinement_flags_occupancy
_atom_site_disorder_assembly
_atom_site_disorder_group
Pd1 Pd 0.5473(3) 0.4242(2) 0.26190(17) 0.0518(8) Uani 1 1 d . . . . .
O5 O 0.223(2) 0.0386(16) 0.6708(13) 0.051(4) Uani 1 1 d . . . . .
O6 O 0.181(3) 0.1761(16) 0.7110(14) 0.050(4) Uani 1 1 d . . . . .
O7 O 0.462(3) 0.0025(16) 0.1490(13) 0.055(5) Uani 1 1 d . . . . .
O8 O 0.395(2) -0.0656(15) 0.3040(13) 0.040(3) Uani 1 1 d . . . . .
N3 N 0.522(3) 0.293(2) 0.2445(17) 0.048(2) Uani 1 1 d . . . . .
N4 N 0.425(3) 0.3426(19) 0.3846(16) 0.039(2) Uani 1 1 d . . . . .
C1 C 0.389(3) 0.378(2) 0.4567(18) 0.033(4) Uani 1 1 d . . . . .
H1 H 0.404607 0.448844 0.444670 0.039 Uiso 1 1 calc R U . . .
C2 C 0.329(3) 0.311(2) 0.5458(19) 0.031(3) Uani 1 1 d . . . . .
H2 H 0.315208 0.332125 0.596400 0.037 Uiso 1 1 calc R U . . .
C3 C 0.290(3) 0.209(2) 0.5603(18) 0.028(3) Uani 1 1 d . . . . .
C4 C 0.333(3) 0.174(2) 0.4829(19) 0.038(3) Uani 1 1 d . . . . .
H4 H 0.311597 0.106213 0.488627 0.046 Uiso 1 1 calc R U . . .
C5 C 0.405(3) 0.243(2) 0.403(2) 0.040(3) Uani 1 1 d . . . . .
C6 C 0.458(3) 0.218(2) 0.3158(19) 0.034(3) Uani 1 1 d . . . . .
C7 C 0.417(3) 0.121(2) 0.3161(18) 0.027(3) Uani 1 1 d . . . . .
H7 H 0.361619 0.071563 0.369073 0.033 Uiso 1 1 calc R U . . .
C8 C 0.461(3) 0.103(2) 0.2385(19) 0.033(3) Uani 1 1 d . . . . .
C9 C 0.537(3) 0.185(2) 0.1583(18) 0.031(3) Uani 1 1 d . . . . .
H9 H 0.569030 0.172967 0.102851 0.037 Uiso 1 1 calc R U . . .
C10 C 0.567(3) 0.284(2) 0.1608(17) 0.024(3) Uani 1 1 d . . . . .
H10 H 0.613287 0.339378 0.107905 0.028 Uiso 1 1 calc R U . . .
C11 C 0.228(3) 0.125(2) 0.6572(18) 0.030(3) Uani 1 1 d . . . . .
C12 C 0.117(3) 0.110(2) 0.8040(19) 0.038(5) Uani 1 1 d . . . . .
H12A H 0.011287 0.094513 0.797443 0.056 Uiso 1 1 calc R U . . .
H12B H 0.104740 0.149021 0.844151 0.056 Uiso 1 1 calc R U . . .
H12C H 0.190311 0.041487 0.833683 0.056 Uiso 1 1 calc R U . . .
C13 C 0.436(3) 0.006(2) 0.2255(19) 0.029(3) Uani 1 1 d . . . . .
C14 C 0.362(3) -0.172(2) 0.3030(19) 0.030(4) Uani 1 1 d . . . . .
H14A H 0.258024 -0.159029 0.274754 0.045 Uiso 1 1 calc R U . . .
H14B H 0.361196 -0.229508 0.368519 0.045 Uiso 1 1 calc R U . . .
H14C H 0.447548 -0.195444 0.265083 0.045 Uiso 1 1 calc R U . . .
O1 O 0.720(3) 0.558(3) 0.293(2) 0.0516(12) Uani 0.63(3) 1 d D . P A 1
O2 O 0.469(3) 0.603(2) 0.302(2) 0.0516(12) Uani 0.63(3) 1 d D . P A 1
N1 N 0.585(4) 0.5451(19) 0.2902(16) 0.0517(11) Uani 0.63(3) 1 d D . P A 1
O1A O 0.738(5) 0.570(4) 0.258(4) 0.0516(12) Uani 0.37(3) 1 d D . P A 2
O2A O 0.492(5) 0.554(4) 0.282(3) 0.0516(12) Uani 0.37(3) 1 d D . P A 2
N1A N 0.597(5) 0.611(3) 0.281(3) 0.0517(11) Uani 0.37(3) 1 d D . P A 2
O3 O 0.741(5) 0.472(3) 0.094(3) 0.0518(12) Uani 0.45(3) 1 d D . P A 3
O4 O 0.538(5) 0.593(3) 0.069(3) 0.0518(12) Uani 0.45(3) 1 d D . P A 3
N2 N 0.617(4) 0.510(3) 0.120(2) 0.0517(11) Uani 0.45(3) 1 d D . P A 3
O3A O 0.742(4) 0.463(3) 0.154(2) 0.0518(12) Uani 0.55(3) 1 d D . P A 4
O4A O 0.539(4) 0.553(3) 0.070(2) 0.0518(12) Uani 0.55(3) 1 d D . P A 4
N2A N 0.694(4) 0.528(3) 0.068(2) 0.0517(11) Uani 0.55(3) 1 d D . P A 4
Pd2 Pd 0.9266(3) 0.2928(2) 0.39908(17) 0.0504(8) Uani 1 1 d . . . . .
O13 O 1.104(2) 0.1145(14) 0.0372(12) 0.031(2) Uani 1 1 d . . . . .
O14 O 1.254(2) 0.2434(15) -0.0017(12) 0.036(2) Uani 1 1 d . . . . .
O15 O 1.215(2) 0.7161(15) 0.0078(12) 0.039(4) Uani 1 1 d . . . . .
O16 O 1.213(2) 0.7761(15) 0.1199(12) 0.035(3) Uani 1 1 d . . . . .
N7 N 0.977(3) 0.253(2) 0.2865(17) 0.047(2) Uani 1 1 d . . . . .
N8 N 1.040(2) 0.4198(18) 0.3125(15) 0.034(2) Uani 1 1 d . . . . .
C15 C 0.958(4) 0.163(2) 0.281(2) 0.048(3) Uani 1 1 d . . . . .
H15 H 0.910852 0.110697 0.335550 0.058 Uiso 1 1 calc R U . . .
C16 C 1.000(3) 0.137(2) 0.2043(19) 0.042(3) Uani 1 1 d . . . . .
H16 H 0.974077 0.074909 0.201628 0.050 Uiso 1 1 calc R U . . .
C17 C 1.084(4) 0.214(2) 0.131(2) 0.049(3) Uani 1 1 d . . . . .
C18 C 1.112(3) 0.311(2) 0.1314(18) 0.0236(19) Uani 1 1 d . . . . .
H18 H 1.167435 0.361397 0.079799 0.028 Uiso 1 1 calc R U . . .
C19 C 1.053(3) 0.329(2) 0.2130(18) 0.025(2) Uani 1 1 d . . . . .
C20 C 1.081(3) 0.425(2) 0.2234(18) 0.025(2) Uani 1 1 d . . . . .
C21 C 1.145(3) 0.514(2) 0.1525(18) 0.0236(19) Uani 1 1 d . . . . .
H21 H 1.181500 0.515691 0.092087 0.028 Uiso 1 1 calc R U . . .
C22 C 1.155(3) 0.600(2) 0.175(2) 0.037(3) Uani 1 1 d . . . . .
C23 C 1.127(3) 0.589(2) 0.2667(18) 0.033(3) Uani 1 1 d . . . . .
H23 H 1.156168 0.640411 0.284118 0.040 Uiso 1 1 calc R U . . .
C24 C 1.058(3) 0.503(2) 0.3328(17) 0.019(2) Uani 1 1 d . . . . .
H24 H 1.023182 0.501550 0.393277 0.023 Uiso 1 1 calc R U . . .
C25 C 1.140(3) 0.187(2) 0.047(2) 0.0405(18) Uani 1 1 d . . . . .
C26 C 1.327(3) 0.213(3) -0.073(2) 0.048(3) Uani 1 1 d . . . . .
H26A H 1.267743 0.255411 -0.131891 0.072 Uiso 1 1 calc R U . . .
H26B H 1.326532 0.135541 -0.052235 0.072 Uiso 1 1 calc R U . . .
H26C H 1.438376 0.227795 -0.084275 0.072 Uiso 1 1 calc R U . . .
C27 C 1.196(3) 0.698(2) 0.0925(19) 0.025(3) Uani 1 1 d . . . . .
C28 C 1.256(3) 0.884(2) 0.0437(18) 0.035(5) Uani 1 1 d . . . . .
H28A H 1.362528 0.872206 0.015525 0.053 Uiso 1 1 calc R U . . .
H28B H 1.255783 0.934119 0.072728 0.053 Uiso 1 1 calc R U . . .
H28C H 1.175708 0.916059 -0.006280 0.053 Uiso 1 1 calc R U . . .
O9 O 0.720(5) 0.439(4) 0.497(4) 0.0447(12) Uani 0.35(2) 1 d D . P B 5
O10 O 0.940(5) 0.342(4) 0.553(3) 0.0447(12) Uani 0.35(2) 1 d D . P B 5
N5 N 0.837(5) 0.375(3) 0.497(3) 0.0456(11) Uani 0.35(2) 1 d D . P B 5
O9A O 0.712(3) 0.406(2) 0.480(2) 0.0447(12) Uani 0.65(2) 1 d D . P B 6
O10A O 0.943(3) 0.314(2) 0.5183(19) 0.0447(12) Uani 0.65(2) 1 d D . P B 6
N5A N 0.825(3) 0.375(2) 0.5401(17) 0.0456(11) Uani 0.65(2) 1 d D . P B 6
O11 O 0.731(5) 0.130(4) 0.465(3) 0.0456(11) Uani 0.38(2) 1 d D . P B 7
O12 O 0.891(5) 0.092(4) 0.574(3) 0.0456(11) Uani 0.38(2) 1 d D . P B 7
N6 N 0.839(4) 0.150(3) 0.496(3) 0.0456(11) Uani 0.38(2) 1 d D . P B 7
O11A O 0.765(3) 0.186(2) 0.4577(19) 0.0456(11) Uani 0.62(2) 1 d D . P B 8
O12A O 0.964(3) 0.077(2) 0.532(2) 0.0456(11) Uani 0.62(2) 1 d D . P B 8
N6A N 0.810(3) 0.087(2) 0.5201(19) 0.0456(11) Uani 0.62(2) 1 d D . P B 8

loop_
_atom_site_aniso_label
_atom_site_aniso_U_11
_atom_site_aniso_U_22
_atom_site_aniso_U_33
_atom_site_aniso_U_23
_atom_site_aniso_U_13
_atom_site_aniso_U_12
Pd1 0.0978(17) 0.0340(14) 0.0285(13) -0.0144(10) 0.0246(11) -0.0352(11)
O5 0.096(11) 0.0281(19) 0.026(4) -0.010(2) 0.022(5) -0.024(3)
O6 0.095(11) 0.025(2) 0.024(2) -0.007(2) 0.017(4) -0.018(4)
O7 0.114(15) 0.030(4) 0.021(2) -0.008(2) 0.013(4) -0.031(6)
O8 0.072(9) 0.027(2) 0.019(2) -0.0045(17) 0.003(3) -0.019(4)
N3 0.089(6) 0.032(2) 0.0246(17) -0.0109(16) 0.018(3) -0.030(3)
N4 0.067(6) 0.0278(17) 0.0201(18) -0.0066(14) 0.008(3) -0.020(3)
C1 0.051(10) 0.026(2) 0.0185(19) -0.0048(17) 0.002(4) -0.013(4)
C2 0.047(9) 0.026(2) 0.0178(17) -0.0045(16) 0.001(3) -0.012(4)
C3 0.038(7) 0.0234(19) 0.0167(17) -0.0029(14) -0.002(3) -0.008(3)
C4 0.066(9) 0.028(2) 0.0206(19) -0.0073(18) 0.009(4) -0.020(4)
C5 0.068(8) 0.0284(18) 0.0217(18) -0.0077(15) 0.010(3) -0.021(3)
C6 0.054(7) 0.0245(19) 0.0189(16) -0.0043(15) 0.004(3) -0.013(3)
C7 0.038(7) 0.020(2) 0.017(2) -0.0013(18) -0.002(3) -0.004(4)
C8 0.051(7) 0.023(2) 0.0195(19) -0.0042(16) 0.003(3) -0.011(3)
C9 0.046(8) 0.022(2) 0.019(2) -0.0030(19) 0.001(3) -0.007(4)
C10 0.028(8) 0.017(2) 0.0161(17) 0.0004(17) -0.005(3) 0.001(4)
C11 0.043(9) 0.0230(19) 0.0178(18) -0.0032(15) 0.000(3) -0.008(3)
C12 0.063(13) 0.021(4) 0.020(3) -0.003(3) 0.006(5) -0.006(7)
C13 0.043(9) 0.021(2) 0.018(2) -0.0022(15) -0.002(3) -0.006(4)
C14 0.046(12) 0.021(2) 0.017(5) -0.001(3) -0.006(6) -0.007(5)
O1 0.0970(18) 0.0341(14) 0.027(2) -0.0132(14) 0.0241(12) -0.0344(11)
O2 0.0970(18) 0.0341(14) 0.027(2) -0.0132(14) 0.0241(12) -0.0344(11)
N1 0.0970(18) 0.0344(14) 0.0279(17) -0.0135(10) 0.0241(12) -0.0344(11)
O1A 0.0970(18) 0.0341(14) 0.027(2) -0.0132(14) 0.0241(12) -0.0344(11)
O2A 0.0970(18) 0.0341(14) 0.027(2) -0.0132(14) 0.0241(12) -0.0344(11)
N1A 0.0970(18) 0.0344(14) 0.0279(17) -0.0135(10) 0.0241(12) -0.0344(11)
O3 0.0970(18) 0.0344(15) 0.0279(17) -0.0135(11) 0.0242(12) -0.0344(11)
O4 0.0970(18) 0.0344(15) 0.0279(17) -0.0135(11) 0.0242(12) -0.0344(11)
N2 0.0970(18) 0.0344(14) 0.0279(17) -0.0135(10) 0.0241(12) -0.0344(11)
O3A 0.0970(18) 0.0344(15) 0.0279(17) -0.0135(11) 0.0242(12) -0.0344(11)
O4A 0.0970(18) 0.0344(15) 0.0279(17) -0.0135(11) 0.0242(12) -0.0344(11)
N2A 0.0970(18) 0.0344(14) 0.0279(17) -0.0135(10) 0.0241(12) -0.0344(11)
Pd2 0.0779(16) 0.0377(14) 0.0344(13) -0.0124(10) 0.0238(10) -0.0290(12)
O13 0.047(5) 0.016(3) 0.018(3) 0.003(3) 0.004(3) -0.006(3)
O14 0.056(4) 0.023(4) 0.021(3) -0.001(3) 0.011(3) -0.014(3)
O15 0.061(11) 0.028(4) 0.0217(15) -0.0028(15) 0.008(3) -0.019(6)
O16 0.052(9) 0.0228(19) 0.020(2) 0.0004(18) 0.001(3) -0.011(3)
N7 0.074(6) 0.036(2) 0.0310(16) -0.0128(16) 0.025(3) -0.031(3)
N8 0.048(5) 0.026(2) 0.0229(14) -0.0040(13) 0.010(2) -0.014(3)
C15 0.076(9) 0.037(2) 0.033(2) -0.0141(19) 0.027(4) -0.032(4)
C16 0.062(8) 0.032(3) 0.030(2) -0.011(2) 0.020(4) -0.024(4)
C17 0.079(6) 0.037(2) 0.034(2) -0.0156(18) 0.029(3) -0.033(3)
C18 0.020(5) 0.0207(14) 0.0201(14) -0.0004(11) 0.001(2) -0.002(2)
C19 0.024(5) 0.0214(16) 0.0209(14) -0.0011(12) 0.003(2) -0.004(2)
C20 0.024(5) 0.0214(16) 0.0209(14) -0.0011(12) 0.003(2) -0.004(2)
C21 0.020(5) 0.0207(14) 0.0201(14) -0.0004(11) 0.001(2) -0.002(2)
C22 0.059(9) 0.0257(17) 0.0217(15) -0.0032(12) 0.009(3) -0.016(3)
C23 0.045(8) 0.025(3) 0.0215(15) -0.0029(14) 0.007(2) -0.012(4)
C24 0.011(6) 0.015(2) 0.0172(17) 0.0038(15) -0.005(3) 0.006(3)
C25 0.062(4) 0.028(2) 0.028(2) -0.0078(18) 0.018(2) -0.020(3)
C26 0.070(8) 0.041(6) 0.036(4) -0.018(4) 0.027(5) -0.032(5)
C27 0.023(9) 0.0217(18) 0.0209(15) -0.0007(12) 0.003(2) -0.004(4)
C28 0.054(14) 0.025(3) 0.019(3) 0.002(3) -0.005(6) -0.015(5)
O9 0.0722(19) 0.0316(19) 0.0288(13) -0.0096(12) 0.0240(12) -0.0282(14)
O10 0.0722(19) 0.0316(19) 0.0288(13) -0.0096(12) 0.0240(12) -0.0282(14)
N5 0.0727(19) 0.0332(16) 0.0297(14) -0.0107(10) 0.0233(10) -0.0272(13)
O9A 0.0722(19) 0.0316(19) 0.0288(13) -0.0096(12) 0.0240(12) -0.0282(14)
O10A 0.0722(19) 0.0316(19) 0.0288(13) -0.0096(12) 0.0240(12) -0.0282(14)
N5A 0.0727(19) 0.0332(16) 0.0297(14) -0.0107(10) 0.0233(10) -0.0272(13)
O11 0.0727(19) 0.0332(16) 0.0297(14) -0.0107(11) 0.0234(11) -0.0273(13)
O12 0.0727(19) 0.0332(16) 0.0297(14) -0.0107(11) 0.0234(11) -0.0273(13)
N6 0.0727(19) 0.0332(16) 0.0297(14) -0.0107(10) 0.0233(10) -0.0272(13)
O11A 0.0727(19) 0.0332(16) 0.0297(14) -0.0107(11) 0.0234(11) -0.0273(13)
O12A 0.0727(19) 0.0332(16) 0.0297(14) -0.0107(11) 0.0234(11) -0.0273(13)
N6A 0.0727(19) 0.0332(16) 0.0297(14) -0.0107(10) 0.0233(10) -0.0272(13)

loop_
_atom_type_symbol
_atom_type_description
_atom_type_scat_dispersion_real
_atom_type_scat_dispersion_imag
_atom_type_scat_source
C C 0.0033 0.0016 'International Tables Vol C Tables 4.2.6.8 and 6.1.1.4'
H H 0.0000 0.0000 'International Tables Vol C Tables 4.2.6.8 and 6.1.1.4'
N N 0.0061 0.0033 'International Tables Vol C Tables 4.2.6.8 and 6.1.1.4'
O O 0.0106 0.0060 'International Tables Vol C Tables 4.2.6.8 and 6.1.1.4'
Pd Pd -0.9988 1.0072 'International Tables Vol C Tables 4.2.6.8 and 6.1.1.4'

loop_
_geom_angle_atom_site_label_1
_geom_angle_atom_site_label_2
_geom_angle_atom_site_label_3
_geom_angle
_geom_angle_site_symmetry_1
_geom_angle_site_symmetry_3
_geom_angle_publ_flag
O2A Pd1 N3 160.3(13) . . ?
N1 Pd1 N3 174.4(11) . . ?
O2A Pd1 N4 89.5(14) . . ?
N1 Pd1 N4 97.8(9) . . ?
N3 Pd1 N4 79.6(9) . . ?
N3 Pd1 N2 93.5(10) . . ?
N4 Pd1 N2 164.8(11) . . ?
N3 Pd1 O3A 92.1(10) . . ?
N4 Pd1 O3A 160.1(11) . . ?
C11 O6 C12 115(2) . . ?
C13 O8 C14 116.0(19) . . ?
C6 N3 C10 122(2) . . ?
C6 N3 Pd1 116.2(18) . . ?
C10 N3 Pd1 121.8(18) . . ?
C5 N4 C1 119(2) . . ?
C5 N4 Pd1 117.1(18) . . ?
C1 N4 Pd1 123.3(17) . . ?
C2 C1 N4 121(2) . . ?
C2 C1 H1 119.5 . . ?
N4 C1 H1 119.5 . . ?
C1 C2 C3 119(2) . . ?
C1 C2 H2 120.4 . . ?
C3 C2 H2 120.4 . . ?
C2 C3 C4 118(2) . . ?
C2 C3 C11 124(2) . . ?
C4 C3 C11 118(2) . . ?
C5 C4 C3 117(2) . . ?
C5 C4 H4 121.7 . . ?
C3 C4 H4 121.7 . . ?
N4 C5 C4 126(2) . . ?
N4 C5 C6 111(2) . . ?
C4 C5 C6 123(2) . . ?
N3 C6 C7 125(2) . . ?
N3 C6 C5 116(2) . . ?
C7 C6 C5 118(2) . . ?
C8 C7 C6 117(2) . . ?
C8 C7 H7 121.5 . . ?
C6 C7 H7 121.5 . . ?
C7 C8 C9 119(2) . . ?
C7 C8 C13 126(2) . . ?
C9 C8 C13 116(2) . . ?
C8 C9 C10 122(2) . . ?
C8 C9 H9 119.2 . . ?
C10 C9 H9 119.2 . . ?
N3 C10 C9 115(2) . . ?
N3 C10 H10 122.3 . . ?
C9 C10 H10 122.3 . . ?
O5 C11 O6 130(3) . . ?
O5 C11 C3 122(2) . . ?
O6 C11 C3 108(2) . . ?
O6 C12 H12A 109.5 . . ?
O6 C12 H12B 109.5 . . ?
H12A C12 H12B 109.5 . . ?
O6 C12 H12C 109.5 . . ?
H12A C12 H12C 109.5 . . ?
H12B C12 H12C 109.5 . . ?
O7 C13 O8 129(2) . . ?
O7 C13 C8 121(2) . . ?
O8 C13 C8 109(2) . . ?
O8 C14 H14A 109.5 . . ?
O8 C14 H14B 109.5 . . ?
H14A C14 H14B 109.5 . . ?
O8 C14 H14C 109.5 . . ?
H14A C14 H14C 109.5 . . ?
H14B C14 H14C 109.5 . . ?
O1 N1 O2 122.8(16) . . ?
O1 N1 Pd1 120(2) . . ?
O2 N1 Pd1 118(2) . . ?
N1A O2A Pd1 124(2) . . ?
O2A N1A O1A 108.3(12) . . ?
O3 N2 O4 122.4(16) . . ?
O3 N2 Pd1 116(3) . . ?
O4 N2 Pd1 121(3) . . ?
N2A O3A Pd1 114.4(17) . . ?
O3A N2A O4A 108.9(12) . . ?
N8 Pd2 O10A 94.4(9) . . ?
N8 Pd2 N7 81.9(9) . . ?
O10A Pd2 N7 163.8(10) . . ?
N8 Pd2 O11A 163.9(9) . . ?
N7 Pd2 O11A 91.9(10) . . ?
N8 Pd2 N6 172.5(13) . . ?
N7 Pd2 N6 97.6(11) . . ?
N8 Pd2 N5 90.5(10) . . ?
N7 Pd2 N5 165.7(14) . . ?
C25 O14 C26 113(2) . . ?
C27 O16 C28 118.5(19) . . ?
C15 N7 C19 120(2) . . ?
C15 N7 Pd2 128.8(19) . . ?
C19 N7 Pd2 111.4(17) . . ?
C24 N8 C20 120(2) . . ?
C24 N8 Pd2 124.9(16) . . ?
C20 N8 Pd2 114.3(16) . . ?
N7 C15 C16 127(3) . . ?
N7 C15 H15 116.4 . . ?
C16 C15 H15 116.4 . . ?
C15 C16 C17 112(2) . . ?
C15 C16 H16 123.8 . . ?
C17 C16 H16 123.8 . . ?
C16 C17 C18 124(2) . . ?
C16 C17 C25 115(2) . . ?
C18 C17 C25 121(2) . . ?
C17 C18 C19 117(2) . . ?
C17 C18 H18 121.7 . . ?
C19 C18 H18 121.7 . . ?
N7 C19 C18 120(2) . . ?
N7 C19 C20 118(2) . . ?
C18 C19 C20 122(2) . . ?
N8 C20 C21 121(2) . . ?
N8 C20 C19 114(2) . . ?
C21 C20 C19 126(2) . . ?
C22 C21 C20 117(2) . . ?
C22 C21 H21 121.6 . . ?
C20 C21 H21 121.6 . . ?
C23 C22 C21 121(3) . . ?
C23 C22 C27 125(2) . . ?
C21 C22 C27 114(2) . . ?
C24 C23 C22 120(3) . . ?
C24 C23 H23 120.1 . . ?
C22 C23 H23 120.1 . . ?
C23 C24 N8 120(2) . . ?
C23 C24 H24 119.9 . . ?
N8 C24 H24 119.9 . . ?
O13 C25 O14 125(3) . . ?
O13 C25 C17 125(2) . . ?
O14 C25 C17 109(2) . . ?
O14 C26 H26A 109.5 . . ?
O14 C26 H26B 109.5 . . ?
H26A C26 H26B 109.5 . . ?
O14 C26 H26C 109.5 . . ?
H26A C26 H26C 109.5 . . ?
H26B C26 H26C 109.5 . . ?
O15 C27 O16 120(2) . . ?
O15 C27 C22 129(2) . . ?
O16 C27 C22 111(2) . . ?
O16 C28 H28A 109.5 . . ?
O16 C28 H28B 109.5 . . ?
H28A C28 H28B 109.5 . . ?
O16 C28 H28C 109.5 . . ?
H28A C28 H28C 109.5 . . ?
H28B C28 H28C 109.5 . . ?
O9 N5 O10 123.0(17) . . ?
O9 N5 Pd2 134(3) . . ?
O10 N5 Pd2 103(3) . . ?
N5A O10A Pd2 118.5(15) . . ?
O9A N5A O10A 108.8(12) . . ?
O11 N6 O12 122.8(17) . . ?
O11 N6 Pd2 113(3) . . ?
O12 N6 Pd2 124(3) . . ?
N6A O11A Pd2 120.3(15) . . ?
O11A N6A O12A 107.3(11) . . ?

loop_
_geom_bond_atom_site_label_1
_geom_bond_atom_site_label_2
_geom_bond_distance
_geom_bond_site_symmetry_2
_geom_bond_publ_flag
Pd1 O2A 1.92(5) . ?
Pd1 N1 2.00(2) . ?
Pd1 N3 2.01(2) . ?
Pd1 N4 2.03(2) . ?
Pd1 N2 2.07(3) . ?
Pd1 O3A 2.18(3) . ?
O5 C11 1.13(3) . ?
O6 C11 1.31(3) . ?
O6 C12 1.44(3) . ?
O7 C13 1.21(3) . ?
O8 C13 1.25(3) . ?
O8 C14 1.56(3) . ?
N3 C6 1.29(3) . ?
N3 C10 1.37(3) . ?
N4 C5 1.32(3) . ?
N4 C1 1.40(3) . ?
C1 C2 1.39(3) . ?
C1 H1 0.9500 . ?
C2 C3 1.43(3) . ?
C2 H2 0.9500 . ?
C3 C4 1.48(3) . ?
C3 C11 1.55(4) . ?
C4 C5 1.35(4) . ?
C4 H4 0.9500 . ?
C5 C6 1.55(3) . ?
C6 C7 1.45(3) . ?
C7 C8 1.34(3) . ?
C7 H7 0.9500 . ?
C8 C9 1.45(3) . ?
C8 C13 1.51(3) . ?
C9 C10 1.47(3) . ?
C9 H9 0.9500 . ?
C10 H10 0.9500 . ?
C12 H12A 0.9800 . ?
C12 H12B 0.9800 . ?
C12 H12C 0.9800 . ?
C14 H14A 0.9800 . ?
C14 H14B 0.9800 . ?
C14 H14C 0.9800 . ?
O1 N1 1.197(10) . ?
O2 N1 1.200(11) . ?
O1A N1A 1.303(11) . ?
O2A N1A 1.294(11) . ?
O3 N2 1.197(11) . ?
O4 N2 1.198(11) . ?
O3A N2A 1.294(11) . ?
O4A N2A 1.295(11) . ?
Pd2 N8 2.02(2) . ?
Pd2 O10A 2.03(3) . ?
Pd2 N7 2.04(2) . ?
Pd2 O11A 2.04(3) . ?
Pd2 N6 2.10(3) . ?
Pd2 N5 2.27(4) . ?
O13 C25 1.17(3) . ?
O14 C25 1.31(3) . ?
O14 C26 1.40(3) . ?
O15 C27 1.23(3) . ?
O16 C27 1.36(3) . ?
O16 C28 1.52(3) . ?
N7 C15 1.33(3) . ?
N7 C19 1.36(3) . ?
N8 C24 1.36(3) . ?
N8 C20 1.37(3) . ?
C15 C16 1.39(3) . ?
C15 H15 0.9500 . ?
C16 C17 1.40(4) . ?
C16 H16 0.9500 . ?
C17 C18 1.41(4) . ?
C17 C25 1.53(4) . ?
C18 C19 1.43(3) . ?
C18 H18 0.9500 . ?
C19 C20 1.47(3) . ?
C20 C21 1.40(3) . ?
C21 C22 1.39(3) . ?
C21 H21 0.9500 . ?
C22 C23 1.37(3) . ?
C22 C27 1.47(4) . ?
C23 C24 1.36(3) . ?
C23 H23 0.9500 . ?
C24 H24 0.9500 . ?
C26 H26A 0.9800 . ?
C26 H26B 0.9800 . ?
C26 H26C 0.9800 . ?
C28 H28A 0.9800 . ?
C28 H28B 0.9800 . ?
C28 H28C 0.9800 . ?
O9 N5 1.194(11) . ?
O10 N5 1.198(11) . ?
O9A N5A 1.292(11) . ?
O10A N5A 1.297(11) . ?
O11 N6 1.196(11) . ?
O12 N6 1.201(11) . ?
O11A N6A 1.300(11) . ?
O12A N6A 1.305(11) . ?

loop_
_geom_torsion_atom_site_label_1
_geom_torsion_atom_site_label_2
_geom_torsion_atom_site_label_3
_geom_torsion_atom_site_label_4
_geom_torsion
_geom_torsion_site_symmetry_1
_geom_torsion_site_symmetry_2
_geom_torsion_site_symmetry_3
_geom_torsion_site_symmetry_4
_geom_torsion_publ_flag
C5 N4 C1 C2 -1(4) . . . . ?
Pd1 N4 C1 C2 -169.0(19) . . . . ?
N4 C1 C2 C3 -6(4) . . . . ?
C1 C2 C3 C4 7(4) . . . . ?
C1 C2 C3 C11 178(2) . . . . ?
C2 C3 C4 C5 -1(4) . . . . ?
C11 C3 C4 C5 -172(2) . . . . ?
C1 N4 C5 C4 8(5) . . . . ?
Pd1 N4 C5 C4 177(2) . . . . ?
C1 N4 C5 C6 -178(2) . . . . ?
Pd1 N4 C5 C6 -9(3) . . . . ?
C3 C4 C5 N4 -7(5) . . . . ?
C3 C4 C5 C6 180(3) . . . . ?
C10 N3 C6 C7 -3(5) . . . . ?
Pd1 N3 C6 C7 175(2) . . . . ?
C10 N3 C6 C5 -176(2) . . . . ?
Pd1 N3 C6 C5 2(4) . . . . ?
N4 C5 C6 N3 5(4) . . . . ?
C4 C5 C6 N3 179(3) . . . . ?
N4 C5 C6 C7 -169(2) . . . . ?
C4 C5 C6 C7 6(4) . . . . ?
N3 C6 C7 C8 5(5) . . . . ?
C5 C6 C7 C8 178(2) . . . . ?
C6 C7 C8 C9 -3(4) . . . . ?
C6 C7 C8 C13 177(3) . . . . ?
C7 C8 C9 C10 0(4) . . . . ?
C13 C8 C9 C10 179(2) . . . . ?
C6 N3 C10 C9 0(4) . . . . ?
Pd1 N3 C10 C9 -178.5(18) . . . . ?
C8 C9 C10 N3 2(4) . . . . ?
C12 O6 C11 O5 2(5) . . . . ?
C12 O6 C11 C3 179(2) . . . . ?
C2 C3 C11 O5 -167(3) . . . . ?
C4 C3 C11 O5 4(4) . . . . ?
C2 C3 C11 O6 16(4) . . . . ?
C4 C3 C11 O6 -173(2) . . . . ?
C14 O8 C13 O7 -3(4) . . . . ?
C14 O8 C13 C8 179(2) . . . . ?
C7 C8 C13 O7 171(3) . . . . ?
C9 C8 C13 O7 -9(4) . . . . ?
C7 C8 C13 O8 -11(4) . . . . ?
C9 C8 C13 O8 169(2) . . . . ?
Pd1 O2A N1A O1A 5(2) . . . . ?
Pd1 O3A N2A O4A -0.1(18) . . . . ?
C19 N7 C15 C16 -4(5) . . . . ?
Pd2 N7 C15 C16 -177(2) . . . . ?
N7 C15 C16 C17 6(5) . . . . ?
C15 C16 C17 C18 -5(5) . . . . ?
C15 C16 C17 C25 177(3) . . . . ?
C16 C17 C18 C19 1(5) . . . . ?
C25 C17 C18 C19 179(3) . . . . ?
C15 N7 C19 C18 -1(4) . . . . ?
Pd2 N7 C19 C18 174.0(19) . . . . ?
C15 N7 C19 C20 -176(3) . . . . ?
Pd2 N7 C19 C20 -2(3) . . . . ?
C17 C18 C19 N7 2(4) . . . . ?
C17 C18 C19 C20 177(3) . . . . ?
C24 N8 C20 C21 2(4) . . . . ?
Pd2 N8 C20 C21 173.7(18) . . . . ?
C24 N8 C20 C19 -180(2) . . . . ?
Pd2 N8 C20 C19 -8(3) . . . . ?
N7 C19 C20 N8 6(3) . . . . ?
C18 C19 C20 N8 -169(2) . . . . ?
N7 C19 C20 C21 -175(2) . . . . ?
C18 C19 C20 C21 9(4) . . . . ?
N8 C20 C21 C22 -5(4) . . . . ?
C19 C20 C21 C22 177(2) . . . . ?
C20 C21 C22 C23 11(4) . . . . ?
C20 C21 C22 C27 -170(2) . . . . ?
C21 C22 C23 C24 -14(4) . . . . ?
C27 C22 C23 C24 167(3) . . . . ?
C22 C23 C24 N8 10(4) . . . . ?
C20 N8 C24 C23 -4(4) . . . . ?
Pd2 N8 C24 C23 -175.5(18) . . . . ?
C26 O14 C25 O13 3(5) . . . . ?
C26 O14 C25 C17 172(2) . . . . ?
C16 C17 C25 O13 8(5) . . . . ?
C18 C17 C25 O13 -170(3) . . . . ?
C16 C17 C25 O14 -162(3) . . . . ?
C18 C17 C25 O14 20(4) . . . . ?
C28 O16 C27 O15 0(3) . . . . ?
C28 O16 C27 C22 -180(2) . . . . ?
C23 C22 C27 O15 -176(3) . . . . ?
C21 C22 C27 O15 4(4) . . . . ?
C23 C22 C27 O16 3(4) . . . . ?
C21 C22 C27 O16 -176(2) . . . . ?
Pd2 O10A N5A O9A 3.6(19) . . . . ?
Pd2 O11A N6A O12A -0.4(19) . . . . ?
